data_4131350
loop_
_publ_author_name
'Chan, Alan Kwun-Wa'
'Ng, Maggie'
'Wong, Yi-Chun'
'Chan, Mei-Yee'
'Wong, Wing-Tak'
'Yam, Vivian Wing-Wah'

_publ_section_title
;
 Synthesis and Characterization of Luminescent Cyclometalated Platinum(II)
 Complexes with Tunable Emissive Colors and Studies of Their Application
 in Organic Memories and Organic Light-Emitting Devices.
;
_journal_issue 31
_journal_name_full 'Journal of the American Chemical Society'
_journal_page_first 10750
_journal_page_last 10761
_journal_paper_doi 10.1021/jacs.7b04952
_journal_volume 139
_journal_year 2017
_chemical_formula_moiety 'C40 H37 N5 Pt'
_chemical_formula_sum 'C40 H37 N5 Pt'
_chemical_formula_weight 782.84
_space_group_IT_number 15
_space_group_name_Hall '-C 2yc'
_space_group_name_H-M_alt 'C 1 2/c 1'
_symmetry_cell_setting monoclinic
_symmetry_Int_Tables_number 15
_symmetry_space_group_name_Hall '-C 2yc'
_symmetry_space_group_name_H-M 'C 1 2/c 1'
_atom_sites_solution_hydrogens geom
_atom_sites_solution_primary direct
_atom_sites_solution_secondary difmap
_audit_creation_method SHELXL-97
_cell_angle_alpha 90.00
_cell_angle_beta 104.782(1)
_cell_angle_gamma 90.00
_cell_formula_units_Z 4
_cell_length_a 14.3245(12)
_cell_length_b 13.9107(11)
_cell_length_c 16.7445(14)
_cell_measurement_reflns_used 165
_cell_measurement_temperature 299(2)
_cell_measurement_theta_max 27.550
_cell_measurement_theta_min 22.781
_cell_volume 3226.1(5)
_computing_cell_refinement 'SAINT (Bruker AXS Inc, 2006)'
_computing_data_collection 'SMART (Bruker AXS Inc, 1998)'
_computing_data_reduction 'SHELXL-97 (Sheldrick, 2008)'
_computing_molecular_graphics 'MERCURY (Macrae et al., 2008)'
_computing_publication_material 'SHELXL97 (Sheldrick, 2008)'
_computing_structure_refinement 'SHELXL-97 (Sheldrick, 2008)'
_computing_structure_solution 'SHELXS-97 (Sheldrick, 2008)'
_diffrn_ambient_temperature 299(2)
_diffrn_measured_fraction_theta_full 0.992
_diffrn_measured_fraction_theta_max 0.992
_diffrn_measurement_device_type 'Bruker SMART 1000 CCD'
_diffrn_measurement_method '\w & \f scans'
_diffrn_radiation_monochromator graphite
_diffrn_radiation_source 'fine-focus sealed tube'
_diffrn_radiation_type MoK\a
_diffrn_radiation_wavelength 0.71073
_diffrn_reflns_av_R_equivalents 0.0154
_diffrn_reflns_av_sigmaI/netI 0.0159
_diffrn_reflns_limit_h_max 17
_diffrn_reflns_limit_h_min -17
_diffrn_reflns_limit_k_max 16
_diffrn_reflns_limit_k_min -16
_diffrn_reflns_limit_l_max 19
_diffrn_reflns_limit_l_min -11
_diffrn_reflns_number 8718
_diffrn_reflns_theta_full 25.03
_diffrn_reflns_theta_max 25.03
_diffrn_reflns_theta_min 2.61
_diffrn_standards_number 0
_exptl_absorpt_coefficient_mu 4.387
_exptl_absorpt_correction_T_max 0.5404
_exptl_absorpt_correction_T_min 0.2177
_exptl_absorpt_correction_type multi-scan
_exptl_absorpt_process_details 'SADABS (Sheldrick, 2004)'
_exptl_crystal_colour yellow
_exptl_crystal_density_diffrn 1.612
_exptl_crystal_density_method 'not measured'
_exptl_crystal_description prism
_exptl_crystal_F_000 1560
_exptl_crystal_size_max 0.50
_exptl_crystal_size_mid 0.18
_exptl_crystal_size_min 0.16
_refine_diff_density_max 0.458
_refine_diff_density_min -0.517
_refine_diff_density_rms 0.056
_refine_ls_extinction_method none
_refine_ls_goodness_of_fit_ref 1.052
_refine_ls_hydrogen_treatment constr
_refine_ls_matrix_type full
_refine_ls_number_parameters 211
_refine_ls_number_reflns 2822
_refine_ls_number_restraints 0
_refine_ls_restrained_S_all 1.052
_refine_ls_R_factor_all 0.0176
_refine_ls_R_factor_gt 0.0164
_refine_ls_shift/su_max 0.003
_refine_ls_shift/su_mean 0.000
_refine_ls_structure_factor_coef Fsqd
_refine_ls_weighting_details 'calc w=1/[\s^2^(Fo^2^)+(0.0223P)^2^+2.2817P] where P=(Fo^2^+2Fc^2^)/3'
_refine_ls_weighting_scheme calc
_refine_ls_wR_factor_gt 0.0397
_refine_ls_wR_factor_ref 0.0403
_reflns_number_gt 2711
_reflns_number_total 2822
_reflns_threshold_expression I>2\s(I)
_cod_data_source_file ja7b04952_si_002.cif
_cod_data_source_block wt2330w-shelxl
_cod_original_sg_symbol_H-M ' C 2/c'
_cod_database_code 4131350

loop_
_symmetry_equiv_pos_as_xyz
'x, y, z'
'-x, y, -z+1/2'
'x+1/2, y+1/2, z'
'-x+1/2, y+1/2, -z+1/2'
'-x, -y, -z'
'x, -y, z-1/2'
'-x+1/2, -y+1/2, -z'
'x+1/2, -y+1/2, z-1/2'

loop_
_atom_site_label
_atom_site_type_symbol
_atom_site_fract_x
_atom_site_fract_y
_atom_site_fract_z
_atom_site_U_iso_or_equiv
_atom_site_adp_type
_atom_site_occupancy
_atom_site_symmetry_multiplicity
_atom_site_calc_flag
_atom_site_refinement_flags
Pt1 Pt 0.0000 0.855119(8) 0.2500 0.04335(6) Uani 1 2 d S
N1 N 0.05959(15) 0.88015(14) 0.37050(14) 0.0478(5) Uani 1 1 d .
N2 N 0.10678(16) 0.98402(16) 0.47402(15) 0.0548(5) Uani 1 1 d .
N3 N 0.0000 0.70392(19) 0.2500 0.0430(6) Uani 1 2 d S
C1 C 0.09397(18) 0.82701(19) 0.44237(16) 0.0482(6) Uani 1 1 d .
C2 C 0.10018(19) 0.7289(2) 0.45619(17) 0.0547(6) Uani 1 1 d .
H2 H 0.0805 0.6853 0.4131 0.066 Uiso 1 1 calc R
C3 C 0.1366(2) 0.6986(2) 0.53612(18) 0.0620(7) Uani 1 1 d .
H3 H 0.1406 0.6330 0.5474 0.074 Uiso 1 1 calc R
C4 C 0.1678(2) 0.7637(2) 0.60104(18) 0.0662(7) Uani 1 1 d .
H4 H 0.1929 0.7402 0.6542 0.079 Uiso 1 1 calc R
C5 C 0.1625(2) 0.8615(2) 0.58846(19) 0.0641(8) Uani 1 1 d .
H5 H 0.1834 0.9047 0.6317 0.077 Uiso 1 1 calc R
C6 C 0.12436(19) 0.8924(2) 0.50823(17) 0.0526(6) Uani 1 1 d .
C7 C 0.06813(17) 0.97403(17) 0.39171(17) 0.0495(6) Uani 1 1 d .
C8 C 0.0000 0.9949(2) 0.2500 0.0479(8) Uani 1 2 d S
C9 C 0.03521(17) 1.04349(17) 0.32483(17) 0.0498(6) Uani 1 1 d .
C10 C 0.0343(2) 1.14424(17) 0.3243(2) 0.0621(8) Uani 1 1 d .
H10 H 0.0565 1.1785 0.3732 0.075 Uiso 1 1 calc R
C11 C 0.0000 1.1922(3) 0.2500 0.0655(11) Uani 1 2 d S
H11 H 0.0000 1.2590 0.2500 0.079 Uiso 1 2 calc SR
C12 C 0.1288(2) 1.0741(2) 0.5220(2) 0.0642(7) Uani 1 1 d .
H12A H 0.1301 1.0610 0.5792 0.077 Uiso 1 1 calc R
H12B H 0.0777 1.1202 0.5009 0.077 Uiso 1 1 calc R
C13 C 0.2247(2) 1.1181(2) 0.5184(2) 0.0710(8) Uani 1 1 d .
H13A H 0.2196 1.1392 0.4622 0.085 Uiso 1 1 calc R
H13B H 0.2359 1.1747 0.5534 0.085 Uiso 1 1 calc R
C14 C 0.3094(2) 1.0543(3) 0.5439(3) 0.0877(10) Uani 1 1 d .
H14A H 0.2986 0.9977 0.5088 0.105 Uiso 1 1 calc R
H14B H 0.3148 1.0331 0.6001 0.105 Uiso 1 1 calc R
C15 C 0.4043(3) 1.1000(3) 0.5399(3) 0.1005(13) Uani 1 1 d .
H15A H 0.3988 1.1244 0.4852 0.151 Uiso 1 1 calc R
H15B H 0.4548 1.0528 0.5530 0.151 Uiso 1 1 calc R
H15C H 0.4194 1.1519 0.5789 0.151 Uiso 1 1 calc R
C16 C 0.06926(18) 0.64489(16) 0.23345(15) 0.0446(5) Uani 1 1 d .
C17 C 0.15452(19) 0.6710(2) 0.21297(17) 0.0563(6) Uani 1 1 d .
H17 H 0.1698 0.7352 0.2076 0.068 Uiso 1 1 calc R
C18 C 0.2156(2) 0.5983(3) 0.20085(19) 0.0688(8) Uani 1 1 d .
H18 H 0.2731 0.6145 0.1880 0.083 Uiso 1 1 calc R
C19 C 0.1935(2) 0.5017(2) 0.2074(2) 0.0741(9) Uani 1 1 d .
H19 H 0.2363 0.4546 0.1994 0.089 Uiso 1 1 calc R
C20 C 0.1094(2) 0.4756(2) 0.2254(2) 0.0690(8) Uani 1 1 d .
H20 H 0.0942 0.4110 0.2285 0.083 Uiso 1 1 calc R
C21 C 0.04579(19) 0.54667(18) 0.23914(17) 0.0521(6) Uani 1 1 d .

loop_
_atom_site_aniso_label
_atom_site_aniso_U_11
_atom_site_aniso_U_22
_atom_site_aniso_U_33
_atom_site_aniso_U_23
_atom_site_aniso_U_13
_atom_site_aniso_U_12
Pt1 0.04738(8) 0.03289(8) 0.05025(9) 0.000 0.01333(6) 0.000
N1 0.0523(11) 0.0394(10) 0.0523(12) -0.0043(9) 0.0146(10) -0.0032(9)
N2 0.0564(12) 0.0480(12) 0.0624(14) -0.0137(11) 0.0194(11) -0.0098(10)
N3 0.0497(15) 0.0361(14) 0.0430(15) 0.000 0.0113(12) 0.000
C1 0.0470(12) 0.0484(13) 0.0501(14) -0.0041(11) 0.0140(11) -0.0040(11)
C2 0.0586(14) 0.0494(14) 0.0549(16) -0.0024(12) 0.0120(12) -0.0056(12)
C3 0.0696(17) 0.0567(16) 0.0583(17) 0.0056(13) 0.0135(14) -0.0064(14)
C4 0.0751(18) 0.0701(19) 0.0508(16) 0.0042(14) 0.0112(14) -0.0121(15)
C5 0.0684(17) 0.072(2) 0.0524(16) -0.0111(14) 0.0169(14) -0.0155(14)
C6 0.0511(13) 0.0536(14) 0.0552(16) -0.0083(12) 0.0173(12) -0.0088(11)
C7 0.0489(13) 0.0422(13) 0.0583(16) -0.0090(11) 0.0154(11) -0.0045(10)
C8 0.0458(17) 0.0347(16) 0.066(2) 0.000 0.0203(16) 0.000
C9 0.0472(12) 0.0380(12) 0.0661(16) -0.0059(11) 0.0179(12) -0.0031(10)
C10 0.0583(16) 0.0409(15) 0.088(2) -0.0095(14) 0.0204(15) -0.0028(11)
C11 0.063(2) 0.0342(18) 0.100(3) 0.000 0.023(2) 0.000
C12 0.0698(17) 0.0542(16) 0.0726(19) -0.0227(14) 0.0258(15) -0.0097(13)
C13 0.0735(19) 0.0578(16) 0.083(2) -0.0217(16) 0.0212(17) -0.0170(15)
C14 0.074(2) 0.078(2) 0.105(3) -0.007(2) 0.0122(19) -0.0140(18)
C15 0.068(2) 0.104(3) 0.121(3) 0.001(3) 0.009(2) -0.020(2)
C16 0.0497(12) 0.0426(13) 0.0384(12) -0.0024(10) 0.0058(10) 0.0023(10)
C17 0.0549(14) 0.0612(15) 0.0535(15) -0.0022(13) 0.0149(12) -0.0044(12)
C18 0.0552(16) 0.094(2) 0.0600(18) -0.0088(16) 0.0195(14) 0.0056(15)
C19 0.0736(19) 0.070(2) 0.077(2) -0.0176(17) 0.0168(16) 0.0204(16)
C20 0.0773(19) 0.0463(15) 0.080(2) -0.0087(14) 0.0136(16) 0.0095(14)
C21 0.0587(14) 0.0416(13) 0.0534(15) -0.0031(11) 0.0096(12) 0.0036(11)

loop_
_atom_type_symbol
_atom_type_description
_atom_type_scat_dispersion_real
_atom_type_scat_dispersion_imag
_atom_type_scat_source
C C 0.0033 0.0016 'International Tables Vol C Tables 4.2.6.8 and 6.1.1.4'
H H 0.0000 0.0000 'International Tables Vol C Tables 4.2.6.8 and 6.1.1.4'
N N 0.0061 0.0033 'International Tables Vol C Tables 4.2.6.8 and 6.1.1.4'
Pt Pt -1.7033 8.3905 'International Tables Vol C Tables 4.2.6.8 and 6.1.1.4'

loop_
_geom_angle_atom_site_label_1
_geom_angle_atom_site_label_2
_geom_angle_atom_site_label_3
_geom_angle
_geom_angle_site_symmetry_1
_geom_angle_site_symmetry_3
C8 Pt1 N1 80.03(6) . 2
C8 Pt1 N1 80.03(6) . .
N1 Pt1 N1 160.05(12) 2 .
C8 Pt1 N3 180.000(1) . .
N1 Pt1 N3 99.97(6) 2 .
N1 Pt1 N3 99.97(6) . .
C7 N1 C1 107.3(2) . .
C7 N1 Pt1 114.71(18) . .
C1 N1 Pt1 137.91(17) . .
C7 N2 C6 107.9(2) . .
C7 N2 C12 127.9(2) . .
C6 N2 C12 124.1(2) . .
C16 N3 C16 106.3(3) . 2
C16 N3 Pt1 126.84(13) . .
C16 N3 Pt1 126.84(13) 2 .
C2 C1 N1 131.5(2) . .
C2 C1 C6 120.8(3) . .
N1 C1 C6 107.7(2) . .
C3 C2 C1 117.3(3) . .
C3 C2 H2 121.4 . .
C1 C2 H2 121.4 . .
C2 C3 C4 121.7(3) . .
C2 C3 H3 119.1 . .
C4 C3 H3 119.1 . .
C5 C4 C3 121.8(3) . .
C5 C4 H4 119.1 . .
C3 C4 H4 119.1 . .
C4 C5 C6 116.6(3) . .
C4 C5 H5 121.7 . .
C6 C5 H5 121.7 . .
C5 C6 N2 131.9(3) . .
C5 C6 C1 121.8(3) . .
N2 C6 C1 106.3(2) . .
N1 C7 N2 110.7(2) . .
N1 C7 C9 116.6(2) . .
N2 C7 C9 132.8(2) . .
C9 C8 C9 122.2(3) . 2
C9 C8 Pt1 118.90(16) . .
C9 C8 Pt1 118.90(16) 2 .
C8 C9 C10 118.5(3) . .
C8 C9 C7 109.8(2) . .
C10 C9 C7 131.7(3) . .
C11 C10 C9 119.1(3) . .
C11 C10 H10 120.4 . .
C9 C10 H10 120.4 . .
C10 C11 C10 122.5(4) 2 .
C10 C11 H11 118.7 2 .
C10 C11 H11 118.7 . .
N2 C12 C13 113.0(2) . .
N2 C12 H12A 109.0 . .
C13 C12 H12A 109.0 . .
N2 C12 H12B 109.0 . .
C13 C12 H12B 109.0 . .
H12A C12 H12B 107.8 . .
C14 C13 C12 115.5(3) . .
C14 C13 H13A 108.4 . .
C12 C13 H13A 108.4 . .
C14 C13 H13B 108.4 . .
C12 C13 H13B 108.4 . .
H13A C13 H13B 107.5 . .
C13 C14 C15 114.5(3) . .
C13 C14 H14A 108.6 . .
C15 C14 H14A 108.6 . .
C13 C14 H14B 108.6 . .
C15 C14 H14B 108.6 . .
H14A C14 H14B 107.6 . .
C14 C15 H15A 109.5 . .
C14 C15 H15B 109.5 . .
H15A C15 H15B 109.5 . .
C14 C15 H15C 109.5 . .
H15A C15 H15C 109.5 . .
H15B C15 H15C 109.5 . .
N3 C16 C17 128.1(2) . .
N3 C16 C21 111.6(2) . .
C17 C16 C21 120.3(2) . .
C18 C17 C16 118.1(3) . .
C18 C17 H17 121.0 . .
C16 C17 H17 121.0 . .
C17 C18 C19 121.9(3) . .
C17 C18 H18 119.1 . .
C19 C18 H18 119.1 . .
C20 C19 C18 120.4(3) . .
C20 C19 H19 119.8 . .
C18 C19 H19 119.8 . .
C19 C20 C21 119.8(3) . .
C19 C20 H20 120.1 . .
C21 C20 H20 120.1 . .
C20 C21 C16 119.6(3) . .
C20 C21 C21 135.20(18) . 2
C16 C21 C21 105.23(15) . 2

loop_
_geom_bond_atom_site_label_1
_geom_bond_atom_site_label_2
_geom_bond_distance
_geom_bond_site_symmetry_2
Pt1 C8 1.944(3) .
Pt1 N1 2.011(2) 2
Pt1 N1 2.011(2) .
Pt1 N3 2.103(3) .
N1 C7 1.351(3) .
N1 C1 1.391(4) .
N2 C7 1.355(4) .
N2 C6 1.394(4) .
N2 C12 1.478(3) .
N3 C16 1.370(3) .
N3 C16 1.370(3) 2
C1 C2 1.383(4) .
C1 C6 1.410(4) .
C2 C3 1.373(4) .
C2 H2 0.9300 .
C3 C4 1.397(4) .
C3 H3 0.9300 .
C4 C5 1.376(4) .
C4 H4 0.9300 .
C5 C6 1.383(4) .
C5 H5 0.9300 .
C7 C9 1.463(4) .
C8 C9 1.400(3) .
C8 C9 1.400(3) 2
C9 C10 1.401(3) .
C10 C11 1.387(4) .
C10 H10 0.9300 .
C11 C10 1.387(4) 2
C11 H11 0.9300 .
C12 C13 1.518(4) .
C12 H12A 0.9700 .
C12 H12B 0.9700 .
C13 C14 1.477(5) .
C13 H13A 0.9700 .
C13 H13B 0.9700 .
C14 C15 1.518(5) .
C14 H14A 0.9700 .
C14 H14B 0.9700 .
C15 H15A 0.9600 .
C15 H15B 0.9600 .
C15 H15C 0.9600 .
C16 C17 1.398(4) .
C16 C21 1.416(3) .
C17 C18 1.386(4) .
C17 H17 0.9300 .
C18 C19 1.391(5) .
C18 H18 0.9300 .
C19 C20 1.364(5) .
C19 H19 0.9300 .
C20 C21 1.402(4) .
C20 H20 0.9300 .
C21 C21 1.448(5) 2
